data_7054423
loop_
_publ_author_name
'Trivedi, Manoj'
'Ujjain, Sanjeev kumar'
'Sharma, Raj Kishore'
'Singh, Gurmeet'
'Kumar, Abhinav'
'Rath, Nigam P.'

_publ_section_title
;
 A cyano-bridged copper(ii)--copper(i) mixed-valence coordination polymer
 as a source of copper oxide nanoparticles with catalytic activity in
 C--N, C--O and C--S cross-coupling reactions
;
_journal_issue 9
_journal_name_full 'New Journal of Chemistry'
_journal_page_first 4267
_journal_paper_doi 10.1039/C4NJ00829D
_journal_volume 38
_journal_year 2014
_chemical_formula_moiety 'C25 H20 Cu4 N9'
_chemical_formula_sum 'C25 H20 Cu4 N9'
_chemical_formula_weight 700.66
_chemical_name_systematic
;
 ?
;
_space_group_crystal_system monoclinic
_space_group_IT_number 15
_space_group_name_Hall '-C 2yc'
_space_group_name_H-M_alt 'C 1 2/c 1'
_symmetry_space_group_name_Hall '-C 2yc'
_symmetry_space_group_name_H-M 'C 1 2/c 1'
_atom_sites_solution_hydrogens geom
_atom_sites_solution_primary direct
_atom_sites_solution_secondary difmap
_audit_creation_method SHELXL-2013
_cell_angle_alpha 90
_cell_angle_beta 120.961(8)
_cell_angle_gamma 90
_cell_formula_units_Z 4
_cell_length_a 20.3823(13)
_cell_length_b 10.5171(4)
_cell_length_c 15.1002(9)
_cell_measurement_reflns_used 11865
_cell_measurement_temperature 293(2)
_cell_measurement_theta_max 32.5899
_cell_measurement_theta_min 3.1401
_cell_volume 2775.7(4)
_computing_cell_refinement 'X-calibur S SAINT'
_computing_data_collection 'X-calibur S oxford'
_computing_data_reduction 'X-calibur S SAINT'
_computing_molecular_graphics 'Oxford SHELXTL'
_computing_publication_material 'Oxford SHELXTL'
_computing_structure_refinement 'SHELXL-2013 (Sheldrick, 2013)'
_computing_structure_solution 'SHELXS-97 (Sheldrick, 1990)'
_diffrn_ambient_temperature 293(2)
_diffrn_detector_area_resol_mean 15.9853
_diffrn_measured_fraction_theta_full 0.997
_diffrn_measured_fraction_theta_max 0.997
_diffrn_measurement_device_type 'Xcalibur, Sapphire3'
_diffrn_measurement_method '\f and \w scans'
_diffrn_radiation_type MoK\a
_diffrn_radiation_wavelength 0.71073
_diffrn_reflns_av_R_equivalents 0.0324
_diffrn_reflns_av_unetI/netI 0.0190
_diffrn_reflns_Laue_measured_fraction_full 0.997
_diffrn_reflns_Laue_measured_fraction_max 0.997
_diffrn_reflns_limit_h_max 29
_diffrn_reflns_limit_h_min -29
_diffrn_reflns_limit_k_max 15
_diffrn_reflns_limit_k_min -15
_diffrn_reflns_limit_l_max 21
_diffrn_reflns_limit_l_min -21
_diffrn_reflns_number 29096
_diffrn_reflns_point_group_measured_fraction_full 0.997
_diffrn_reflns_point_group_measured_fraction_max 0.997
_diffrn_reflns_theta_full 25.242
_diffrn_reflns_theta_max 31.000
_diffrn_reflns_theta_min 3.146
_diffrn_source 'fine-focus sealed tube'
_exptl_absorpt_coefficient_mu 3.055
_exptl_absorpt_correction_T_max 1.00000
_exptl_absorpt_correction_T_min 0.57620
_exptl_absorpt_correction_type multi-scan
_exptl_absorpt_process_details
;
CrysAlisPro, Oxford Diffraction Ltd.,
Version 1.171.34.40 (release 27-08-2010 CrysAlis171 .NET)
(compiled Aug 27 2010,11:50:40)
Empirical absorption correction using spherical harmonics,
 implemented in SCALE3 ABSPACK scaling algorithm.
;
_exptl_crystal_colour blue
_exptl_crystal_density_diffrn 1.677
_exptl_crystal_density_method 'not measured'
_exptl_crystal_description block
_exptl_crystal_F_000 1396
_exptl_crystal_size_max 0.21
_exptl_crystal_size_mid 0.18
_exptl_crystal_size_min 0.15
_refine_diff_density_max 0.553
_refine_diff_density_min -0.481
_refine_diff_density_rms 0.068
_refine_ls_extinction_method none
_refine_ls_goodness_of_fit_ref 1.064
_refine_ls_hydrogen_treatment constr
_refine_ls_matrix_type full
_refine_ls_number_parameters 174
_refine_ls_number_reflns 4420
_refine_ls_number_restraints 0
_refine_ls_restrained_S_all 1.064
_refine_ls_R_factor_all 0.0419
_refine_ls_R_factor_gt 0.0333
_refine_ls_shift/su_max 0.000
_refine_ls_shift/su_mean 0.000
_refine_ls_structure_factor_coef Fsqd
_refine_ls_weighting_details 'w=1/[\s^2^(Fo^2^)+(0.0338P)^2^+3.7643P] where P=(Fo^2^+2Fc^2^)/3'
_refine_ls_weighting_scheme calc
_refine_ls_wR_factor_gt 0.0796
_refine_ls_wR_factor_ref 0.0839
_reflns_Friedel_coverage 0.000
_reflns_number_gt 3784
_reflns_number_total 4420
_reflns_threshold_expression 'I > 2\s(I)'
_cod_duplicate_entry 7054280
_cod_data_source_file c4nj00829d3.cif
_cod_data_source_block Complex-1
_cod_original_cell_volume 2775.7(3)
_cod_database_code 7054423
_shelx_space_group_comment
;
The symmetry employed for this shelxl refinement is uniquely defined
by the following loop, which should always be used as a source of
symmetry information in preference to the above space-group names.
They are only intended as comments.
;
_shelxl_version_number 2013-4

loop_
_space_group_symop_operation_xyz
'x, y, z'
'-x, y, -z+1/2'
'x+1/2, y+1/2, z'
'-x+1/2, y+1/2, -z+1/2'
'-x, -y, -z'
'x, -y, z-1/2'
'-x+1/2, -y+1/2, -z'
'x+1/2, -y+1/2, z-1/2'

loop_
_atom_site_label
_atom_site_type_symbol
_atom_site_fract_x
_atom_site_fract_y
_atom_site_fract_z
_atom_site_U_iso_or_equiv
_atom_site_adp_type
_atom_site_occupancy
_atom_site_site_symmetry_order
_atom_site_calc_flag
_atom_site_refinement_flags_posn
_atom_site_refinement_flags_adp
_atom_site_refinement_flags_occupancy
Cu1 Cu 0.23232(2) 0.14253(3) 0.44658(2) 0.03621(8) Uani 1 1 d . . .
Cu2 Cu 0.5000 0.11616(3) 0.7500 0.02651(8) Uani 1 2 d S T P
Cu3 Cu 0.5000 -0.37703(3) 0.7500 0.03168(9) Uani 1 2 d S T P
N1 N 0.39172(10) 0.13608(17) 0.63911(13) 0.0346(4) Uani 1 1 d . . .
N2 N 0.5000 -0.0876(2) 0.7500 0.0393(6) Uani 1 2 d S T P
N3 N 0.35760(11) -0.5365(2) 0.60946(16) 0.0467(5) Uani 1 1 d . . .
N4 N 0.46768(10) 0.15281(18) 0.85433(13) 0.0360(4) Uani 1 1 d . . .
N5 N 0.25345(12) 0.1716(2) 0.32580(16) 0.0449(4) Uani 1 1 d . . .
C1 C 0.32997(11) 0.1490(2) 0.57259(16) 0.0340(4) Uani 1 1 d . . .
C3 C 0.41140(11) -0.47678(19) 0.65476(17) 0.0360(4) Uani 1 1 d . . .
C2 C 0.5000 -0.1955(3) 0.7500 0.0326(5) Uani 1 2 d S T P
C4 C 0.42422(18) 0.0715(3) 0.8687(2) 0.0611(7) Uani 1 1 d . . .
H4 H 0.4098 -0.0040 0.8313 0.073 Uiso 1 1 calc R U .
C5 C 0.3996(2) 0.0940(4) 0.9366(3) 0.0797(10) Uani 1 1 d . . .
H5 H 0.3701 0.0340 0.9459 0.096 Uiso 1 1 calc R U .
C6 C 0.41894(19) 0.2052(5) 0.9900(2) 0.0796(11) Uani 1 1 d . . .
H6 H 0.4020 0.2235 1.0352 0.096 Uiso 1 1 calc R U .
C7 C 0.4631(2) 0.2882(4) 0.9761(3) 0.0931(13) Uani 1 1 d . . .
H7 H 0.4774 0.3646 1.0123 0.112 Uiso 1 1 calc R U .
C8 C 0.48704(18) 0.2599(3) 0.9078(3) 0.0679(9) Uani 1 1 d . . .
H8 H 0.5178 0.3179 0.8992 0.081 Uiso 1 1 calc R U .
C9 C 0.3086(2) 0.2479(4) 0.3371(3) 0.0824(11) Uani 1 1 d . . .
H9 H 0.3334 0.2976 0.3964 0.099 Uiso 1 1 calc R U .
C10 C 0.3314(3) 0.2581(5) 0.2670(4) 0.1064(15) Uani 1 1 d . . .
H10 H 0.3710 0.3130 0.2792 0.128 Uiso 1 1 calc R U .
C11 C 0.2966(3) 0.1889(5) 0.1806(3) 0.0940(14) Uani 1 1 d . . .
H11 H 0.3109 0.1955 0.1314 0.113 Uiso 1 1 calc R U .
C12 C 0.2415(3) 0.1111(5) 0.1669(3) 0.1033(16) Uani 1 1 d . . .
H12 H 0.2166 0.0610 0.1078 0.124 Uiso 1 1 calc R U .
C13 C 0.2205(2) 0.1039(4) 0.2412(2) 0.0761(10) Uani 1 1 d . . .
H13 H 0.1813 0.0485 0.2301 0.091 Uiso 1 1 calc R U .

loop_
_atom_site_aniso_label
_atom_site_aniso_U_11
_atom_site_aniso_U_22
_atom_site_aniso_U_33
_atom_site_aniso_U_23
_atom_site_aniso_U_13
_atom_site_aniso_U_12
Cu1 0.02495(12) 0.04595(16) 0.02908(13) -0.00443(10) 0.00771(10) -0.00611(10)
Cu2 0.02108(14) 0.02766(16) 0.02380(15) 0.000 0.00654(11) 0.000
Cu3 0.02912(17) 0.02431(16) 0.03882(19) 0.000 0.01549(14) 0.000
N1 0.0259(8) 0.0401(9) 0.0308(8) -0.0003(7) 0.0098(7) 0.0018(6)
N2 0.0411(13) 0.0280(11) 0.0437(14) 0.000 0.0181(11) 0.000
N3 0.0441(11) 0.0436(11) 0.0465(11) -0.0022(8) 0.0191(9) -0.0012(8)
N4 0.0303(8) 0.0450(10) 0.0292(8) -0.0031(7) 0.0128(7) -0.0034(7)
N5 0.0468(11) 0.0498(11) 0.0433(10) 0.0014(9) 0.0268(9) 0.0006(9)
C1 0.0270(9) 0.0420(11) 0.0300(9) 0.0009(8) 0.0123(7) -0.0009(7)
C3 0.0264(9) 0.0280(9) 0.0451(11) -0.0054(8) 0.0124(8) -0.0046(7)
C2 0.0307(13) 0.0276(13) 0.0347(13) 0.000 0.0134(11) 0.000
C4 0.0699(18) 0.0626(18) 0.0664(18) -0.0081(14) 0.0462(16) -0.0186(14)
C5 0.084(2) 0.105(3) 0.075(2) 0.009(2) 0.060(2) -0.012(2)
C6 0.0601(18) 0.142(4) 0.0423(15) -0.0121(19) 0.0304(14) 0.001(2)
C7 0.090(3) 0.116(3) 0.091(3) -0.062(2) 0.059(2) -0.029(2)
C8 0.0694(18) 0.072(2) 0.080(2) -0.0361(17) 0.0513(17) -0.0273(15)
C9 0.104(3) 0.077(2) 0.106(3) -0.017(2) 0.082(3) -0.028(2)
C10 0.133(4) 0.106(3) 0.147(4) 0.009(3) 0.120(4) -0.007(3)
C11 0.106(3) 0.128(4) 0.091(3) 0.042(3) 0.082(3) 0.045(3)
C12 0.103(3) 0.163(5) 0.055(2) -0.015(2) 0.048(2) 0.011(3)
C13 0.075(2) 0.110(3) 0.0477(16) -0.0181(17) 0.0343(16) -0.0185(19)

loop_
_atom_type_symbol
_atom_type_description
_atom_type_scat_dispersion_real
_atom_type_scat_dispersion_imag
_atom_type_scat_source
C C 0.0033 0.0016 'International Tables Vol C Tables 4.2.6.8 and 6.1.1.4'
H H 0.0000 0.0000 'International Tables Vol C Tables 4.2.6.8 and 6.1.1.4'
N N 0.0061 0.0033 'International Tables Vol C Tables 4.2.6.8 and 6.1.1.4'
Cu Cu 0.3201 1.2651 'International Tables Vol C Tables 4.2.6.8 and 6.1.1.4'

loop_
_geom_angle_atom_site_label_1
_geom_angle_atom_site_label_2
_geom_angle_atom_site_label_3
_geom_angle
_geom_angle_site_symmetry_1
_geom_angle_site_symmetry_3
C1 Cu1 N3 136.17(9) . 7_546
C1 Cu1 N5 106.50(9) . .
N3 Cu1 N5 106.03(9) 7_546 .
C1 Cu1 C1 107.00(7) . 7_556
N3 Cu1 C1 98.41(8) 7_546 7_556
N5 Cu1 C1 95.24(8) . 7_556
C1 Cu1 Cu1 63.16(6) . 7_556
N3 Cu1 Cu1 131.21(7) 7_546 7_556
N5 Cu1 Cu1 106.91(6) . 7_556
C1 Cu1 Cu1 43.83(5) 7_556 7_556
N1 Cu2 N1 167.85(10) 2_656 .
N1 Cu2 N4 89.38(7) 2_656 .
N1 Cu2 N4 88.32(7) . .
N1 Cu2 N4 88.32(7) 2_656 2_656
N1 Cu2 N4 89.38(7) . 2_656
N4 Cu2 N4 158.14(11) . 2_656
N1 Cu2 N2 96.08(5) 2_656 .
N1 Cu2 N2 96.08(5) . .
N4 Cu2 N2 100.93(5) . .
N4 Cu2 N2 100.93(5) 2_656 .
C2 Cu3 C3 122.76(6) . .
C2 Cu3 C3 122.76(6) . 2_656
C3 Cu3 C3 114.47(12) . 2_656
C1 N1 Cu2 177.50(18) . .
C2 N2 Cu2 180.0 . .
C3 N3 Cu1 170.9(2) . 7_546
C8 N4 C4 117.6(2) . .
C8 N4 Cu2 121.39(18) . .
C4 N4 Cu2 120.97(18) . .
C13 N5 C9 115.7(3) . .
C13 N5 Cu1 122.5(2) . .
C9 N5 Cu1 121.2(2) . .
N1 C1 Cu1 167.45(19) . .
N1 C1 Cu1 118.29(16) . 7_556
Cu1 C1 Cu1 73.00(7) . 7_556
N3 C3 Cu3 170.8(2) . .
N2 C2 Cu3 180.0 . .
N4 C4 C5 122.8(3) . .
N4 C4 H4 118.6 . .
C5 C4 H4 118.6 . .
C6 C5 C4 119.0(3) . .
C6 C5 H5 120.5 . .
C4 C5 H5 120.5 . .
C7 C6 C5 118.7(3) . .
C7 C6 H6 120.7 . .
C5 C6 H6 120.7 . .
C6 C7 C8 119.8(3) . .
C6 C7 H7 120.1 . .
C8 C7 H7 120.1 . .
N4 C8 C7 122.0(3) . .
N4 C8 H8 119.0 . .
C7 C8 H8 119.0 . .
N5 C9 C10 123.8(4) . .
N5 C9 H9 118.1 . .
C10 C9 H9 118.1 . .
C11 C10 C9 119.7(4) . .
C11 C10 H10 120.2 . .
C9 C10 H10 120.2 . .
C12 C11 C10 118.3(3) . .
C12 C11 H11 120.9 . .
C10 C11 H11 120.9 . .
C11 C12 C13 119.9(4) . .
C11 C12 H12 120.1 . .
C13 C12 H12 120.1 . .
N5 C13 C12 122.7(4) . .
N5 C13 H13 118.6 . .
C12 C13 H13 118.6 . .

loop_
_geom_bond_atom_site_label_1
_geom_bond_atom_site_label_2
_geom_bond_distance
_geom_bond_site_symmetry_2
Cu1 C1 1.921(2) .
Cu1 N3 1.929(2) 7_546
Cu1 N5 2.101(2) .
Cu1 C1 2.475(2) 7_556
Cu1 Cu1 2.6525(5) 7_556
Cu2 N1 1.9790(17) 2_656
Cu2 N1 1.9790(17) .
Cu2 N4 2.0328(18) .
Cu2 N4 2.0328(18) 2_656
Cu2 N2 2.143(3) .
Cu3 C2 1.909(3) .
Cu3 C3 1.9386(19) .
Cu3 C3 1.9386(19) 2_656
N1 C1 1.145(3) .
N2 C2 1.134(4) .
N3 C3 1.137(3) .
N3 Cu1 1.929(2) 7_546
N4 C8 1.322(3) .
N4 C4 1.327(3) .
N5 C13 1.307(4) .
N5 C9 1.319(4) .
C1 Cu1 2.475(2) 7_556
C4 C5 1.374(4) .
C4 H4 0.9300 .
C5 C6 1.358(6) .
C5 H5 0.9300 .
C6 C7 1.346(6) .
C6 H6 0.9300 .
C7 C8 1.381(4) .
C7 H7 0.9300 .
C8 H8 0.9300 .
C9 C10 1.361(5) .
C9 H9 0.9300 .
C10 C11 1.335(6) .
C10 H10 0.9300 .
C11 C12 1.318(7) .
C11 H11 0.9300 .
C12 C13 1.393(5) .
C12 H12 0.9300 .
C13 H13 0.9300 .

loop_
_geom_torsion_atom_site_label_1
_geom_torsion_atom_site_label_2
_geom_torsion_atom_site_label_3
_geom_torsion_atom_site_label_4
_geom_torsion
C8 N4 C4 C5 -0.5(5)
Cu2 N4 C4 C5 -178.4(3)
N4 C4 C5 C6 1.4(6)
C4 C5 C6 C7 -1.5(6)
C5 C6 C7 C8 0.6(7)
C4 N4 C8 C7 -0.4(5)
Cu2 N4 C8 C7 177.5(3)
C6 C7 C8 N4 0.3(6)
C13 N5 C9 C10 0.0(6)
Cu1 N5 C9 C10 171.3(3)
N5 C9 C10 C11 0.6(7)
C9 C10 C11 C12 -0.9(7)
C10 C11 C12 C13 0.7(7)
C9 N5 C13 C12 -0.2(6)
Cu1 N5 C13 C12 -171.4(3)
C11 C12 C13 N5 -0.2(7)
